data_2224519
loop_
_publ_author_name
'Huo, Li-Hua'
'Xu, Ying-Ming'
'Gao, Shan'
'Ng, Seik Weng'

_publ_section_title
;
 4-Hydroxypyridinium hydrogen sulfate
;
_journal_coeditor_code XU2677
_journal_issue 12
_journal_name_full 'Acta Crystallographica Section E'
_journal_page_first o3148
_journal_paper_doi 10.1107/S1600536809048533
_journal_volume 65
_journal_year 2009
_chemical_formula_iupac 'C5 H6 N1 O1 +, H S O4 -'
_chemical_formula_moiety 'C5 H6 N O +, H O4 S -'
_chemical_formula_sum 'C5 H7 N O5 S'
_chemical_formula_weight 193.18
_chemical_name_systematic
;
4-Hydroxypyridinium hydrogen sulfate
;
_space_group_IT_number 14
_symmetry_cell_setting monoclinic
_symmetry_space_group_name_Hall '-P 2ybc'
_symmetry_space_group_name_H-M 'P 1 21/c 1'
_atom_sites_solution_hydrogens geom
_atom_sites_solution_primary direct
_atom_sites_solution_secondary difmap
_audit_creation_method SHELXL-97
_cell_angle_alpha 90.00
_cell_angle_beta 96.503(2)
_cell_angle_gamma 90.00
_cell_formula_units_Z 4
_cell_length_a 10.4541(7)
_cell_length_b 10.7017(6)
_cell_length_c 6.8397(4)
_cell_measurement_reflns_used 6627
_cell_measurement_temperature 293(2)
_cell_measurement_theta_max 27.4
_cell_measurement_theta_min 3.6
_cell_volume 760.28(8)
_computing_cell_refinement 'RAPID-AUTO (Rigaku, 1998)'
_computing_data_collection 'RAPID-AUTO (Rigaku, 1998)'
_computing_data_reduction 'CrystalClear (Rigaku/MSC, 2002)'
_computing_molecular_graphics 'X-SEED (Barbour, 2001)'
_computing_publication_material 'publCIF (Westrip, 2009)'
_computing_structure_refinement 'SHELXL97 (Sheldrick, 2008)'
_computing_structure_solution 'SHELXS97 (Sheldrick, 2008)'
_diffrn_ambient_temperature 293(2)
_diffrn_measured_fraction_theta_full 0.995
_diffrn_measured_fraction_theta_max 0.995
_diffrn_measurement_device_type 'Rigaku R-AXIS RAPID IP diffractometer'
_diffrn_measurement_method '\w scan'
_diffrn_radiation_monochromator graphite
_diffrn_radiation_source 'fine-focus sealed tube'
_diffrn_radiation_type MoK\a
_diffrn_radiation_wavelength 0.71073
_diffrn_reflns_av_R_equivalents 0.0171
_diffrn_reflns_av_sigmaI/netI 0.0134
_diffrn_reflns_limit_h_max 13
_diffrn_reflns_limit_h_min -13
_diffrn_reflns_limit_k_max 13
_diffrn_reflns_limit_k_min -13
_diffrn_reflns_limit_l_max 8
_diffrn_reflns_limit_l_min -8
_diffrn_reflns_number 7273
_diffrn_reflns_theta_full 27.44
_diffrn_reflns_theta_max 27.44
_diffrn_reflns_theta_min 3.55
_diffrn_standards_decay_% 0
_diffrn_standards_interval_count 0
_diffrn_standards_interval_time 0
_diffrn_standards_number 0
_exptl_absorpt_coefficient_mu 0.408
_exptl_absorpt_correction_T_max 0.9413
_exptl_absorpt_correction_T_min 0.8978
_exptl_absorpt_correction_type multi-scan
_exptl_absorpt_process_details '(ABSCOR; Higashi, 1995)'
_exptl_crystal_colour Colorless
_exptl_crystal_density_diffrn 1.688
_exptl_crystal_density_method 'not measured'
_exptl_crystal_description Prism
_exptl_crystal_F_000 400
_exptl_crystal_size_max 0.27
_exptl_crystal_size_mid 0.21
_exptl_crystal_size_min 0.15
_refine_diff_density_max 0.516
_refine_diff_density_min -0.389
_refine_ls_extinction_method none
_refine_ls_goodness_of_fit_ref 1.026
_refine_ls_hydrogen_treatment refall
_refine_ls_matrix_type full
_refine_ls_number_parameters 137
_refine_ls_number_reflns 1729
_refine_ls_number_restraints 7
_refine_ls_restrained_S_all 1.024
_refine_ls_R_factor_all 0.0381
_refine_ls_R_factor_gt 0.0362
_refine_ls_shift/su_max 0.001
_refine_ls_shift/su_mean 0.001
_refine_ls_structure_factor_coef Fsqd
_refine_ls_weighting_details 'calc w=1/[\s^2^(Fo^2^)+(0.0587P)^2^+0.3712P] where P=(Fo^2^+2Fc^2^)/3'
_refine_ls_weighting_scheme calc
_refine_ls_wR_factor_gt 0.0964
_refine_ls_wR_factor_ref 0.0981
_reflns_number_gt 1612
_reflns_number_total 1729
_reflns_threshold_expression I>2\s(I)
_cod_data_source_file xu2677.cif
_cod_data_source_block I
_cod_depositor_comments
;
The following automatic conversions were performed:
'_symmetry_cell_setting' value 'Monoclinic' changed to 'monoclinic'
according to '/home/saulius/struct/CIF-dictionaries/cif_core.dic'
dictionary named 'cif_core.dic' version 2.4.1 from
2010-06-29.

'_exptl_absorpt_correction_type' value 'Multi-scan' changed
to 'multi-scan' according to
'/home/saulius/struct/CIF-dictionaries/cif_core.dic' dictionary named
'cif_core.dic' version 2.4.1 from 2010-06-29.

Automatic conversion script
Id: cif_fix_enum 1527 2010-12-29 10:47:43Z saulius 

The following automatic conversions were performed:

'_symmetry_cell_setting' value 'Monoclinic' changed to 'monoclinic'
according to /home/saulius/struct/CIF-dictionaries/cif_core.dic
dictionary named 'cif_core.dic' version 2.4.1 from
2010-06-29.

'_exptl_absorpt_correction_type' value 'Multi-scan'
changed to 'multi-scan' according to
/home/saulius/struct/CIF-dictionaries/cif_core.dic dictionary named
'cif_core.dic' version 2.4.1 from 2010-06-29.

Automatic conversion script
Id: cif_fix_values 1715 2011-07-08 13:25:40Z adriana 
;
_cod_original_sg_symbol_H-M 'P 21/c'
_cod_database_code 2224519
_cod_database_fobs_code 2224519

loop_
_symmetry_equiv_pos_as_xyz
'x, y, z'
'-x, y+1/2, -z+1/2'
'-x, -y, -z'
'x, -y-1/2, z-1/2'

loop_
_atom_site_type_symbol
_atom_site_label
_atom_site_fract_x
_atom_site_fract_y
_atom_site_fract_z
_atom_site_U_iso_or_equiv
_atom_site_adp_type
_atom_site_calc_flag
_atom_site_refinement_flags
_atom_site_occupancy
_atom_site_disorder_assembly
_atom_site_disorder_group
S S1 0.15352(4) 0.36664(3) 0.22053(6) 0.02984(15) Uani d . 1 . .
O O1 0.28767(13) 0.37320(14) 0.2986(3) 0.0580(4) Uani d . 1 . .
O O2 0.1438(2) 0.41518(14) 0.0056(2) 0.0657(5) Uani d D 1 . .
O O3 0.07735(11) 0.45271(12) 0.3196(2) 0.0423(3) Uani d . 1 . .
O O4 0.10415(14) 0.23950(12) 0.21136(18) 0.0430(3) Uani d . 1 . .
O O5 0.46894(12) 0.20467(13) 0.2977(2) 0.0486(4) Uani d D 1 . .
N N1 0.82340(14) 0.36324(15) 0.3509(2) 0.0416(4) Uani d D 1 . .
C C1 0.72047(18) 0.43863(17) 0.3364(3) 0.0388(4) Uani d D 1 . .
C C2 0.59869(16) 0.39037(16) 0.3180(3) 0.0351(4) Uani d D 1 . .
C C3 0.58308(15) 0.26042(15) 0.3148(2) 0.0320(3) Uani d . 1 . .
C C4 0.69235(16) 0.18433(16) 0.3312(3) 0.0359(4) Uani d D 1 . .
C C5 0.81115(16) 0.23848(19) 0.3484(3) 0.0410(4) Uani d D 1 . .
H H1 0.8975(14) 0.395(2) 0.366(4) 0.063(7) Uiso d D 1 . .
H H2 0.134(3) 0.357(2) -0.078(4) 0.079(9) Uiso d D 1 . .
H H5 0.412(2) 0.2615(19) 0.293(4) 0.063(7) Uiso d D 1 . .
H H1A 0.735(2) 0.5257(10) 0.338(3) 0.044(6) Uiso d D 1 . .
H H2A 0.5283(16) 0.4452(18) 0.302(3) 0.049(6) Uiso d D 1 . .
H H4 0.6824(19) 0.0967(9) 0.330(3) 0.040(5) Uiso d D 1 . .
H H5A 0.8881(16) 0.191(2) 0.356(4) 0.061(7) Uiso d D 1 . .

loop_
_atom_site_aniso_label
_atom_site_aniso_U_11
_atom_site_aniso_U_22
_atom_site_aniso_U_33
_atom_site_aniso_U_12
_atom_site_aniso_U_13
_atom_site_aniso_U_23
S1 0.0273(2) 0.0272(2) 0.0352(2) -0.00275(13) 0.00428(15) -0.00138(13)
O1 0.0264(7) 0.0495(9) 0.0963(12) 0.0041(5) -0.0012(7) -0.0159(8)
O2 0.1253(16) 0.0347(7) 0.0384(7) -0.0135(9) 0.0154(8) 0.0017(6)
O3 0.0312(6) 0.0428(7) 0.0538(8) 0.0005(5) 0.0090(5) -0.0101(6)
O4 0.0581(8) 0.0317(6) 0.0391(6) -0.0130(5) 0.0045(5) 0.0004(5)
O5 0.0254(6) 0.0346(7) 0.0852(11) -0.0021(5) 0.0041(6) -0.0049(6)
N1 0.0289(7) 0.0507(9) 0.0457(8) -0.0105(6) 0.0064(6) -0.0084(7)
C1 0.0439(9) 0.0337(8) 0.0397(9) -0.0068(7) 0.0086(7) -0.0045(7)
C2 0.0329(8) 0.0303(8) 0.0424(9) 0.0037(6) 0.0052(7) -0.0022(6)
C3 0.0268(7) 0.0316(8) 0.0376(8) -0.0003(6) 0.0037(6) -0.0026(6)
C4 0.0315(8) 0.0308(8) 0.0454(9) 0.0034(6) 0.0037(7) -0.0031(7)
C5 0.0279(8) 0.0485(10) 0.0466(9) 0.0043(7) 0.0040(7) -0.0058(8)

loop_
_atom_type_symbol
_atom_type_description
_atom_type_scat_dispersion_real
_atom_type_scat_dispersion_imag
_atom_type_scat_source
C C 0.0033 0.0016 'International Tables Vol C Tables 4.2.6.8 and 6.1.1.4'
H H 0.0000 0.0000 'International Tables Vol C Tables 4.2.6.8 and 6.1.1.4'
N N 0.0061 0.0033 'International Tables Vol C Tables 4.2.6.8 and 6.1.1.4'
O O 0.0106 0.0060 'International Tables Vol C Tables 4.2.6.8 and 6.1.1.4'
S S 0.1246 0.1234 'International Tables Vol C Tables 4.2.6.8 and 6.1.1.4'

loop_
_geom_angle_atom_site_label_1
_geom_angle_atom_site_label_2
_geom_angle_atom_site_label_3
_geom_angle_site_symmetry_1
_geom_angle_site_symmetry_3
_geom_angle
_geom_angle_publ_flag
O3 S1 O1 . . 111.16(8) ?
O3 S1 O4 . . 114.04(8) ?
O1 S1 O4 . . 112.73(9) ?
O3 S1 O2 . . 104.60(9) ?
O1 S1 O2 . . 106.91(11) ?
O4 S1 O2 . . 106.71(8) ?
S1 O2 H2 . . 113(2) ?
C3 O5 H5 . . 107.5(19) ?
C1 N1 C5 . . 121.59(15) ?
C1 N1 H1 . . 119.2(19) ?
C5 N1 H1 . . 119(2) ?
N1 C1 C2 . . 120.75(16) ?
N1 C1 H1A . . 117.6(13) ?
C2 C1 H1A . . 121.6(13) ?
C1 C2 C3 . . 118.86(16) ?
C1 C2 H2A . . 119.0(14) ?
C3 C2 H2A . . 122.1(14) ?
O5 C3 C4 . . 117.63(15) ?
O5 C3 C2 . . 123.36(15) ?
C4 C3 C2 . . 119.01(15) ?
C5 C4 C3 . . 119.20(16) ?
C5 C4 H4 . . 121.5(12) ?
C3 C4 H4 . . 119.3(12) ?
N1 C5 C4 . . 120.59(16) ?
N1 C5 H5A . . 116.9(16) ?
C4 C5 H5A . . 122.5(16) ?

loop_
_geom_bond_atom_site_label_1
_geom_bond_atom_site_label_2
_geom_bond_site_symmetry_2
_geom_bond_distance
_geom_bond_publ_flag
S1 O1 . 1.4450(10) yes
S1 O2 . 1.551(2) yes
S1 O3 . 1.4370(10) yes
S1 O4 . 1.4540(10) yes
S1 O2 . 1.5514(15) ?
O2 H2 . 0.848(10) ?
O5 C3 . 1.3273(19) ?
O5 H5 . 0.849(10) ?
N1 C1 . 1.340(2) ?
N1 C5 . 1.341(3) ?
N1 H1 . 0.841(10) ?
C1 C2 . 1.366(2) ?
C1 H1A . 0.945(10) ?
C2 C3 . 1.400(2) ?
C2 H2A . 0.938(10) ?
C3 C4 . 1.397(2) ?
C4 C5 . 1.363(2) ?
C4 H4 . 0.943(9) ?
C5 H5A . 0.947(10) ?

loop_
_geom_hbond_atom_site_label_D
_geom_hbond_atom_site_label_H
_geom_hbond_atom_site_label_A
_geom_hbond_site_symmetry_A
_geom_hbond_distance_DH
_geom_hbond_distance_HA
_geom_hbond_distance_DA
_geom_hbond_angle_DHA
_geom_hbond_publ_flag
O2 H2 O4 4_565 0.850(10) 1.770(10) 2.603(2) 168(3) yes
O5 H5 O1 . 0.850(10) 1.770(10) 2.6166(19) 175(3) yes
N1 H1 O3 1_655 0.840(10) 2.040(10) 2.8529(19) 163(2) yes

loop_
_geom_torsion_atom_site_label_1
_geom_torsion_atom_site_label_2
_geom_torsion_atom_site_label_3
_geom_torsion_atom_site_label_4
_geom_torsion_site_symmetry_1
_geom_torsion_site_symmetry_2
_geom_torsion_site_symmetry_3
_geom_torsion_site_symmetry_4
_geom_torsion
_geom_torsion_publ_flag
C5 N1 C1 C2 . . . . -0.1(3) ?
N1 C1 C2 C3 . . . . 0.1(3) ?
C1 C2 C3 O5 . . . . 179.94(17) ?
C1 C2 C3 C4 . . . . 0.2(2) ?
O5 C3 C4 C5 . . . . 179.79(17) ?
C2 C3 C4 C5 . . . . -0.4(3) ?
C1 N1 C5 C4 . . . . -0.1(3) ?
C3 C4 C5 N1 . . . . 0.4(3) ?

loop_
_cod_related_entry_id
_cod_related_entry_database
_cod_related_entry_code
1 ChemSpider 30655962
